data_7006355
loop_
_publ_author_name
'Xu, Hong'
'Song, Yinglin'
'Mi, Liwei'
'Hou, Hongwei'
'Tang, Mingsheng'
'Sang, Yali'
'Fan, Yaoting'
'Pan, Yan'

_publ_section_title
;
 Coordination frameworks constructed from bipyridyl piperazine and MCl2
 (M = Co, Ni, Zn): structural characterization and optical properties.
;
_journal_issue 6
_journal_name_full 'Dalton transactions (Cambridge, England : 2003)'
_journal_page_first 838
_journal_page_last 845
_journal_paper_doi 10.1039/b508177g
_journal_year 2006
_chemical_formula_sum 'C16 H16 Cl2 N4 O2 Zn'
_chemical_formula_weight 432.60
_chemical_name_systematic
;
?
;
_space_group_IT_number 15
_symmetry_cell_setting monoclinic
_symmetry_space_group_name_Hall '-C 2yc'
_symmetry_space_group_name_H-M 'C 1 2/c 1'
_atom_sites_solution_hydrogens geom
_atom_sites_solution_primary direct
_atom_sites_solution_secondary difmap
_audit_creation_method SHELXL-97
_cell_angle_alpha 90.00
_cell_angle_beta 106.62(3)
_cell_angle_gamma 90.00
_cell_formula_units_Z 4
_cell_length_a 23.925(5)
_cell_length_b 6.3403(13)
_cell_length_c 12.061(2)
_cell_measurement_reflns_used 310
_cell_measurement_temperature 291(2)
_cell_measurement_theta_max 25.1
_cell_measurement_theta_min 2
_cell_volume 1753.1(7)
_computing_cell_refinement raxis
_computing_data_collection raxis
_computing_data_reduction raxis
_computing_molecular_graphics texsan
_computing_publication_material texsan
_computing_structure_refinement 'SHELXL-97 (Sheldrick, 1997)'
_computing_structure_solution 'SHELXS-97 (Sheldrick, 1990)'
_diffrn_ambient_temperature 291(2)
_diffrn_measured_fraction_theta_full 0.893
_diffrn_measured_fraction_theta_max 0.893
_diffrn_measurement_device_type R-AXIS-IV
_diffrn_measurement_method 'Oscillation frames'
_diffrn_radiation_monochromator graphite
_diffrn_radiation_source 'fine-focus sealed tube'
_diffrn_radiation_type MoK\a
_diffrn_radiation_wavelength 0.71073
_diffrn_reflns_av_R_equivalents 0.0298
_diffrn_reflns_av_sigmaI/netI 0.0400
_diffrn_reflns_limit_h_max 27
_diffrn_reflns_limit_h_min -28
_diffrn_reflns_limit_k_max 7
_diffrn_reflns_limit_k_min -7
_diffrn_reflns_limit_l_max 14
_diffrn_reflns_limit_l_min 0
_diffrn_reflns_number 2392
_diffrn_reflns_theta_full 24.99
_diffrn_reflns_theta_max 24.99
_diffrn_reflns_theta_min 1.78
_exptl_absorpt_coefficient_mu 1.723
_exptl_absorpt_correction_T_max 0.7467
_exptl_absorpt_correction_T_min 0.7244
_exptl_absorpt_correction_type multi-scan
_exptl_crystal_colour colorless
_exptl_crystal_density_diffrn 1.639
_exptl_crystal_density_method 'not measured'
_exptl_crystal_description prismatic
_exptl_crystal_F_000 880
_exptl_crystal_size_max 0.20
_exptl_crystal_size_mid 0.18
_exptl_crystal_size_min 0.18
_refine_diff_density_max 0.370
_refine_diff_density_min -0.235
_refine_diff_density_rms 0.061
_refine_ls_extinction_coef 0.0007(4)
_refine_ls_extinction_expression Fc^*^=kFc[1+0.001xFc^2^\l^3^/sin(2\q)]^-1/4^
_refine_ls_extinction_method SHELXL
_refine_ls_goodness_of_fit_ref 1.064
_refine_ls_hydrogen_treatment mixed
_refine_ls_matrix_type full
_refine_ls_number_parameters 127
_refine_ls_number_reflns 1384
_refine_ls_number_restraints 0
_refine_ls_restrained_S_all 1.064
_refine_ls_R_factor_all 0.0394
_refine_ls_R_factor_gt 0.0300
_refine_ls_shift/su_max 0.000
_refine_ls_shift/su_mean 0.000
_refine_ls_structure_factor_coef Fsqd
_refine_ls_weighting_details 'calc w=1/[\s^2^(Fo^2^)+(0.0371P)^2^+0.1465P] where P=(Fo^2^+2Fc^2^)/3'
_refine_ls_weighting_scheme calc
_refine_ls_wR_factor_gt 0.0634
_refine_ls_wR_factor_ref 0.0654
_reflns_number_gt 1273
_reflns_number_total 1384
_reflns_threshold_expression >2sigma(I)
_cod_data_source_file b508177g.txt
_cod_data_source_block Complex_3_b
_cod_depositor_comments
;
The following automatic conversions were performed:
'_symmetry_cell_setting' value 'Monoclinic' changed to 'monoclinic'
according to '/home/saulius/struct/CIF-dictionaries/cif_core.dic'
dictionary named 'cif_core.dic' version 2.4.1 from
2010-06-29.

'_exptl_absorpt_correction_type' value 'Multi-scan' changed
to 'multi-scan' according to
'/home/saulius/struct/CIF-dictionaries/cif_core.dic' dictionary named
'cif_core.dic' version 2.4.1 from 2010-06-29.

Automatic conversion script
Id: cif_fix_enum 1527 2010-12-29 10:47:43Z saulius 
;
_cod_original_cell_volume 1753.1(6)
_cod_original_sg_symbol_H-M C2/c
_cod_database_code 7006355

loop_
_symmetry_equiv_pos_as_xyz
'x, y, z'
'-x, y, -z+1/2'
'x+1/2, y+1/2, z'
'-x+1/2, y+1/2, -z+1/2'
'-x, -y, -z'
'x, -y, z-1/2'
'-x+1/2, -y+1/2, -z'
'x+1/2, -y+1/2, z-1/2'

loop_
_atom_site_label
_atom_site_type_symbol
_atom_site_fract_x
_atom_site_fract_y
_atom_site_fract_z
_atom_site_U_iso_or_equiv
_atom_site_adp_type
_atom_site_occupancy
_atom_site_symmetry_multiplicity
_atom_site_calc_flag
_atom_site_refinement_flags
_atom_site_disorder_assembly
_atom_site_disorder_group
Zn1 Zn 0.5000 0.62520(7) 0.7500 0.02770(18) Uani 1 2 d S . .
Cl1 Cl 0.43799(3) 0.44504(12) 0.60792(6) 0.0370(2) Uani 1 1 d . . .
O1 O 0.73732(8) 0.7918(3) 0.77767(14) 0.0364(5) Uani 1 1 d . . .
N1 N 0.55316(9) 0.8263(3) 0.69129(17) 0.0265(5) Uani 1 1 d . . .
N2 N 0.72929(9) 0.8417(4) 0.58741(17) 0.0271(5) Uani 1 1 d . . .
C1 C 0.53353(12) 1.0128(5) 0.6442(2) 0.0303(6) Uani 1 1 d . . .
H1A H 0.4952 1.0501 0.6384 0.036 Uiso 1 1 calc R . .
C2 C 0.56726(12) 1.1521(4) 0.6041(2) 0.0317(7) Uani 1 1 d . . .
H2A H 0.5522 1.2813 0.5729 0.038 Uiso 1 1 calc R . .
C3 C 0.62389(12) 1.0965(4) 0.6110(2) 0.0292(6) Uani 1 1 d . . .
H3A H 0.6475 1.1872 0.5838 0.035 Uiso 1 1 calc R . .
C4 C 0.64519(11) 0.9029(4) 0.6594(2) 0.0251(6) Uani 1 1 d . . .
C5 C 0.60878(11) 0.7752(5) 0.7000(2) 0.0278(6) Uani 1 1 d . . .
H5A H 0.6233 0.6481 0.7351 0.033 Uiso 1 1 calc R . .
C6 C 0.70819(11) 0.8374(4) 0.6796(2) 0.0248(6) Uani 1 1 d . . .
C7 C 0.69579(12) 0.8662(5) 0.4659(2) 0.0309(6) Uani 1 1 d . . .
C8 C 0.79185(12) 0.8178(5) 0.6039(2) 0.0328(7) Uani 1 1 d . . .
H8B H 0.8096(12) 0.803(5) 0.682(2) 0.039 Uiso 1 1 d . . .
H7B H 0.6544(14) 0.864(5) 0.459(2) 0.039 Uiso 1 1 d . . .
H8A H 0.8058(13) 0.944(5) 0.582(2) 0.039 Uiso 1 1 d . . .
H7 H 0.7065(13) 0.992(5) 0.439(2) 0.039 Uiso 1 1 d . . .

loop_
_atom_site_aniso_label
_atom_site_aniso_U_11
_atom_site_aniso_U_22
_atom_site_aniso_U_33
_atom_site_aniso_U_23
_atom_site_aniso_U_13
_atom_site_aniso_U_12
Zn1 0.0200(3) 0.0280(3) 0.0387(3) 0.000 0.01410(19) 0.000
Cl1 0.0295(4) 0.0378(5) 0.0434(4) -0.0054(3) 0.0097(3) -0.0025(3)
O1 0.0303(11) 0.0514(14) 0.0304(10) 0.0052(9) 0.0131(8) 0.0085(10)
N1 0.0208(12) 0.0285(14) 0.0334(11) 0.0005(9) 0.0129(9) 0.0009(10)
N2 0.0172(11) 0.0412(15) 0.0248(10) -0.0040(9) 0.0093(9) -0.0020(10)
C1 0.0228(15) 0.0373(18) 0.0331(14) -0.0002(13) 0.0116(11) 0.0048(13)
C2 0.0353(16) 0.0292(17) 0.0341(14) 0.0054(12) 0.0158(12) 0.0064(12)
C3 0.0302(15) 0.0289(16) 0.0328(13) 0.0007(12) 0.0158(11) -0.0035(12)
C4 0.0226(14) 0.0313(16) 0.0248(12) -0.0040(11) 0.0121(10) -0.0022(12)
C5 0.0241(15) 0.0289(16) 0.0328(13) 0.0032(12) 0.0120(11) 0.0042(12)
C6 0.0227(14) 0.0246(16) 0.0294(14) -0.0033(11) 0.0112(11) -0.0008(11)
C7 0.0205(14) 0.0451(19) 0.0282(13) 0.0004(13) 0.0087(11) 0.0006(13)
C8 0.0181(14) 0.052(2) 0.0292(14) -0.0058(14) 0.0081(11) -0.0036(13)

loop_
_atom_type_symbol
_atom_type_description
_atom_type_scat_dispersion_real
_atom_type_scat_dispersion_imag
_atom_type_scat_source
C C 0.0033 0.0016 'International Tables Vol C Tables 4.2.6.8 and 6.1.1.4'
H H 0.0000 0.0000 'International Tables Vol C Tables 4.2.6.8 and 6.1.1.4'
N N 0.0061 0.0033 'International Tables Vol C Tables 4.2.6.8 and 6.1.1.4'
O O 0.0106 0.0060 'International Tables Vol C Tables 4.2.6.8 and 6.1.1.4'
Zn Zn 0.2839 1.4301 'International Tables Vol C Tables 4.2.6.8 and 6.1.1.4'
Cl Cl 0.1484 0.1585 'International Tables Vol C Tables 4.2.6.8 and 6.1.1.4'

loop_
_geom_angle_atom_site_label_1
_geom_angle_atom_site_label_2
_geom_angle_atom_site_label_3
_geom_angle
_geom_angle_site_symmetry_1
_geom_angle_site_symmetry_3
_geom_angle_publ_flag
N1 Zn1 N1 103.70(12) 2_656 . ?
N1 Zn1 Cl1 103.88(6) 2_656 . ?
N1 Zn1 Cl1 113.08(6) . . ?
N1 Zn1 Cl1 113.08(6) 2_656 2_656 ?
N1 Zn1 Cl1 103.88(6) . 2_656 ?
Cl1 Zn1 Cl1 118.48(5) . 2_656 ?
C1 N1 C5 117.8(2) . . ?
C1 N1 Zn1 121.04(17) . . ?
C5 N1 Zn1 121.17(18) . . ?
C6 N2 C8 119.8(2) . . ?
C6 N2 C7 127.0(2) . . ?
C8 N2 C7 113.20(19) . . ?
N1 C1 C2 123.2(2) . . ?
N1 C1 H1A 118.4 . . ?
C2 C1 H1A 118.4 . . ?
C1 C2 C3 118.7(3) . . ?
C1 C2 H2A 120.7 . . ?
C3 C2 H2A 120.7 . . ?
C2 C3 C4 119.1(2) . . ?
C2 C3 H3A 120.4 . . ?
C4 C3 H3A 120.4 . . ?
C5 C4 C3 118.3(2) . . ?
C5 C4 C6 118.8(2) . . ?
C3 C4 C6 122.6(2) . . ?
N1 C5 C4 122.9(3) . . ?
N1 C5 H5A 118.6 . . ?
C4 C5 H5A 118.6 . . ?
O1 C6 N2 124.0(2) . . ?
O1 C6 C4 119.1(2) . . ?
N2 C6 C4 116.9(2) . . ?
N2 C7 C8 109.6(2) . 7_666 ?
N2 C7 H7B 110.1(16) . . ?
C8 C7 H7B 107.2(17) 7_666 . ?
N2 C7 H7 108.6(18) . . ?
C8 C7 H7 110.4(18) 7_666 . ?
H7B C7 H7 111(3) . . ?
N2 C8 C7 111.0(2) . 7_666 ?
N2 C8 H8B 107.9(17) . . ?
C7 C8 H8B 112.3(19) 7_666 . ?
N2 C8 H8A 107.9(19) . . ?
C7 C8 H8A 110.9(18) 7_666 . ?
H8B C8 H8A 107(3) . . ?

loop_
_geom_bond_atom_site_label_1
_geom_bond_atom_site_label_2
_geom_bond_distance
_geom_bond_site_symmetry_2
_geom_bond_publ_flag
Zn1 N1 2.064(2) 2_656 ?
Zn1 N1 2.064(2) . ?
Zn1 Cl1 2.2334(10) . ?
Zn1 Cl1 2.2335(10) 2_656 ?
O1 C6 1.224(3) . ?
N1 C1 1.338(4) . ?
N1 C5 1.344(3) . ?
N2 C6 1.346(3) . ?
N2 C8 1.460(3) . ?
N2 C7 1.463(3) . ?
C1 C2 1.374(4) . ?
C1 H1A 0.9300 . ?
C2 C3 1.379(4) . ?
C2 H2A 0.9300 . ?
C3 C4 1.391(4) . ?
C3 H3A 0.9300 . ?
C4 C5 1.379(4) . ?
C4 C6 1.514(3) . ?
C5 H5A 0.9300 . ?
C7 C8 1.517(4) 7_666 ?
C7 H7B 0.97(3) . ?
C7 H7 0.93(3) . ?
C8 C7 1.517(4) 7_666 ?
C8 H8B 0.92(3) . ?
C8 H8A 0.94(3) . ?

loop_
_geom_torsion_atom_site_label_1
_geom_torsion_atom_site_label_2
_geom_torsion_atom_site_label_3
_geom_torsion_atom_site_label_4
_geom_torsion
_geom_torsion_site_symmetry_1
_geom_torsion_site_symmetry_2
_geom_torsion_site_symmetry_3
_geom_torsion_site_symmetry_4
_geom_torsion_publ_flag
N1 Zn1 N1 C1 -32.90(17) 2_656 . . . ?
Cl1 Zn1 N1 C1 79.0(2) . . . . ?
Cl1 Zn1 N1 C1 -151.32(18) 2_656 . . . ?
N1 Zn1 N1 C5 146.4(2) 2_656 . . . ?
Cl1 Zn1 N1 C5 -101.7(2) . . . . ?
Cl1 Zn1 N1 C5 28.0(2) 2_656 . . . ?
C5 N1 C1 C2 0.5(4) . . . . ?
Zn1 N1 C1 C2 179.89(19) . . . . ?
N1 C1 C2 C3 0.9(4) . . . . ?
C1 C2 C3 C4 -0.7(4) . . . . ?
C2 C3 C4 C5 -0.9(4) . . . . ?
C2 C3 C4 C6 -174.7(2) . . . . ?
C1 N1 C5 C4 -2.2(4) . . . . ?
Zn1 N1 C5 C4 178.40(18) . . . . ?
C3 C4 C5 N1 2.4(4) . . . . ?
C6 C4 C5 N1 176.5(2) . . . . ?
C8 N2 C6 O1 -8.2(4) . . . . ?
C7 N2 C6 O1 171.1(3) . . . . ?
C8 N2 C6 C4 169.0(2) . . . . ?
C7 N2 C6 C4 -11.8(4) . . . . ?
C5 C4 C6 O1 -51.7(3) . . . . ?
C3 C4 C6 O1 122.0(3) . . . . ?
C5 C4 C6 N2 131.0(3) . . . . ?
C3 C4 C6 N2 -55.3(3) . . . . ?
C6 N2 C7 C8 -123.9(3) . . . 7_666 ?
C8 N2 C7 C8 55.4(3) . . . 7_666 ?
C6 N2 C8 C7 123.2(3) . . . 7_666 ?
C7 N2 C8 C7 -56.2(4) . . . 7_666 ?
